data_7132105
loop_
_publ_author_name
'Wang, Yi-Lin'
'Lei, Xin-Xin'
'Jin, Xin-Chen'
'Zhang, Xin-Yu'
'Xu, Peng-Fei'
'Luo, Yong-Chun'

_publ_section_title
;
 Sc(OTf)<sub>3</sub> catalyzed intramolecular single-electron transfer of
 2-alkyl-1,4-benzoquinones: synthesis of 6-chromanols from donor-acceptor
 cyclopropanes.
;
_journal_name_full 'Chemical communications (Cambridge, England)'
_journal_paper_doi 10.1039/d3cc02988c
_journal_year 2023
_chemical_formula_moiety 'C20 H20 O6'
_chemical_formula_sum 'C20 H20 O6'
_chemical_formula_weight 356.36
_space_group_crystal_system monoclinic
_space_group_IT_number 15
_space_group_name_Hall '-I 2ya'
_space_group_name_H-M_alt 'I 1 2/a 1'
_atom_sites_solution_hydrogens geom
_atom_sites_solution_primary direct
_audit_creation_date 2020-06-03
_audit_creation_method
;
Olex2 1.3
(compiled 2020.02.04 svn.rd84adfe8 for OlexSys, GUI svn.r6032)
;
_audit_update_record
;
2020-06-12 deposited with the CCDC.	2023-08-25 downloaded from the CCDC.
;
_cell_angle_alpha 90
_cell_angle_beta 100.968(2)
_cell_angle_gamma 90
_cell_formula_units_Z 8
_cell_length_a 16.4049(3)
_cell_length_b 8.66607(17)
_cell_length_c 26.3242(6)
_cell_measurement_reflns_used 3155
_cell_measurement_temperature 293.29(10)
_cell_measurement_theta_max 69.5170
_cell_measurement_theta_min 6.2770
_cell_volume 3674.05(13)
_computing_cell_refinement 'CrysAlisPro 1.171.38.43f (Rigaku OD, 2015)'
_computing_data_collection 'CrysAlisPro 1.171.38.43f (Rigaku OD, 2015)'
_computing_data_reduction 'CrysAlisPro 1.171.38.43f (Rigaku OD, 2015)'
_computing_molecular_graphics 'Olex2 1.3 (Dolomanov et al., 2009)'
_computing_publication_material 'Olex2 1.3 (Dolomanov et al., 2009)'
_computing_structure_refinement 'SHELXL 2018/3 (Sheldrick, 2015)'
_computing_structure_solution 'SHELXS  (Sheldrick, 2008)'
_diffrn_ambient_environment air
_diffrn_ambient_temperature 293.29(10)
_diffrn_detector 'CCD plate'
_diffrn_detector_area_resol_mean 16.0733
_diffrn_detector_type Eos
_diffrn_measured_fraction_theta_full 0.996
_diffrn_measured_fraction_theta_max 0.982
_diffrn_measurement_details
;
List of Runs (angles in degrees, time in seconds):

  # Type    Start    End  Width  t~exp~   \w     \q     \k     \f   Frames
#--------------------------------------------------------------------------
  1  \w     31.00  59.00   1.00    1.00    --   54.00 -57.00   0.00   28
  2  \w     34.00  60.00   1.00    1.00    --   54.00-125.00 -30.00   26
  3  \w     80.00 133.00   1.00    1.00    --  108.00 -91.00 -30.00   53
  4  \w     55.00 117.00   1.00    1.00    --  108.00 -50.00-180.00   62
  5  \w     35.00  88.00   1.00    1.00    --  108.00 -25.00-120.00   53
  6  \w     36.00  65.00   1.00    1.00    --  108.00 -91.00 -30.00   29
  7  \w      4.00  93.00   1.00    1.00    --   54.00 -99.00-120.00   89
  8  \w      5.00  67.00   1.00    1.00    --    0.00  38.00 -30.00   62
  9  \w     29.00 125.00   1.00    1.00    --   54.00  38.00  30.00   96
 10  \w     95.00 122.00   1.00    1.00    --   54.00  57.00 120.00   27
 11  \w     80.00 119.00   1.00    1.00    --  108.00  25.00 150.00   39
 12  \w    104.00 178.00   1.00    1.00    --  108.00  38.00  60.00   74
 13  \w    104.00 178.00   1.00    1.00    --  108.00 111.00 -60.00   74
 14  \w    145.00 176.00   1.00    1.00    --  108.00 111.00-120.00   31
 15  \w     88.00 177.00   1.00    1.00    --  108.00  50.00   0.00   89
 16  \w     32.00  61.00   1.00    1.00    --    0.00  57.00-150.00   29
 17  \w    -19.00  21.00   1.00    1.00    --    0.00  57.00-150.00   40
 18  \w     33.00  87.00   1.00    1.00    --   54.00  57.00 120.00   54
;
_diffrn_measurement_device 'four-circle diffractometer'
_diffrn_measurement_device_type 'SuperNova, Dual, Cu at zero, Eos'
_diffrn_measurement_method '\w scans'
_diffrn_orient_matrix_type 'CrysAlisPro convention (1999,Acta A55,543-557)'
_diffrn_orient_matrix_UB_11 0.0904016000
_diffrn_orient_matrix_UB_12 -0.0582631000
_diffrn_orient_matrix_UB_13 0.0103849000
_diffrn_orient_matrix_UB_21 0.0194590000
_diffrn_orient_matrix_UB_22 0.1068384000
_diffrn_orient_matrix_UB_23 -0.0429205000
_diffrn_orient_matrix_UB_31 0.0246170000
_diffrn_orient_matrix_UB_32 0.1294783000
_diffrn_orient_matrix_UB_33 0.0400629000
_diffrn_radiation_monochromator mirror
_diffrn_radiation_probe x-ray
_diffrn_radiation_type 'Cu K\a'
_diffrn_radiation_wavelength 1.54184
_diffrn_reflns_av_R_equivalents 0.0137
_diffrn_reflns_av_unetI/netI 0.0168
_diffrn_reflns_Laue_measured_fraction_full 0.996
_diffrn_reflns_Laue_measured_fraction_max 0.982
_diffrn_reflns_limit_h_max 14
_diffrn_reflns_limit_h_min -19
_diffrn_reflns_limit_k_max 10
_diffrn_reflns_limit_k_min -9
_diffrn_reflns_limit_l_max 32
_diffrn_reflns_limit_l_min -19
_diffrn_reflns_number 6990
_diffrn_reflns_point_group_measured_fraction_full 0.996
_diffrn_reflns_point_group_measured_fraction_max 0.982
_diffrn_reflns_theta_full 67.684
_diffrn_reflns_theta_max 69.714
_diffrn_reflns_theta_min 3.420
_diffrn_source 'micro-focus sealed X-ray tube'
_diffrn_source_type 'SuperNova (Cu) X-ray Source'
_exptl_absorpt_coefficient_mu 0.792
_exptl_absorpt_correction_T_max 1.00000
_exptl_absorpt_correction_T_min 0.88558
_exptl_absorpt_correction_type multi-scan
_exptl_absorpt_process_details
;
CrysAlisPro 1.171.38.43f (Rigaku Oxford Diffraction, 2015)
Empirical absorption correction using spherical harmonics,
 implemented in SCALE3 ABSPACK scaling algorithm.
;
_exptl_crystal_colour 'clear light colourless'
_exptl_crystal_colour_lustre clear
_exptl_crystal_colour_modifier light
_exptl_crystal_colour_primary colourless
_exptl_crystal_density_diffrn 1.288
_exptl_crystal_description block
_exptl_crystal_F_000 1504
_exptl_crystal_size_max 0.17
_exptl_crystal_size_mid 0.15
_exptl_crystal_size_min 0.14
_refine_diff_density_max 0.378
_refine_diff_density_min -0.242
_refine_diff_density_rms 0.040
_refine_ls_extinction_method none
_refine_ls_goodness_of_fit_ref 1.061
_refine_ls_hydrogen_treatment constr
_refine_ls_matrix_type full
_refine_ls_number_parameters 238
_refine_ls_number_reflns 3402
_refine_ls_number_restraints 0
_refine_ls_restrained_S_all 1.061
_refine_ls_R_factor_all 0.0558
_refine_ls_R_factor_gt 0.0495
_refine_ls_shift/su_max 0.001
_refine_ls_shift/su_mean 0.000
_refine_ls_structure_factor_coef Fsqd
_refine_ls_weighting_details 'w=1/[\s^2^(Fo^2^)+(0.0680P)^2^+2.1222P] where P=(Fo^2^+2Fc^2^)/3'
_refine_ls_weighting_scheme calc
_refine_ls_wR_factor_gt 0.1335
_refine_ls_wR_factor_ref 0.1393
_reflns_Friedel_coverage 0.000
_reflns_number_gt 2932
_reflns_number_total 3402
_reflns_threshold_expression 'I > 2\s(I)'
_cod_data_source_file d3cc02988c2.cif
_cod_data_source_block leixx_0526
_cod_original_cell_volume 3674.04(13)
_cod_database_code 7132105
_shelx_shelxl_version_number 2018/3
_shelx_space_group_comment
;
The symmetry employed for this shelxl refinement is uniquely defined
by the following loop, which should always be used as a source of
symmetry information in preference to the above space-group names.
They are only intended as comments.
;
_reflns_odcompleteness_completeness 99.74
_reflns_odcompleteness_iscentric 1
_reflns_odcompleteness_theta 66.97
_olex2_refinement_description
;
1. Fixed Uiso
 At 1.2 times of:
  All C(H) groups, All C(H,H) groups
 At 1.5 times of:
  All C(H,H,H) groups
2.a Ternary CH refined with riding coordinates:
 C10(H10), C8(H8)
2.b Secondary CH2 refined with riding coordinates:
 C9(H9A,H9B)
2.c Aromatic/amide H refined with riding coordinates:
 C6(H6), C17(H17), C19(H19), C18(H18), C3(H3), C16(H16), C20(H20)
2.d Idealised Me refined as rotating group:
 C12(H12A,H12B,H12C), C7(H7A,H7B,H7C), C14(H14A,H14B,H14C)
;
_olex2_submission_special_instructions 'No special instructions were received'
_oxdiff_exptl_absorpt_empirical_details
;
Empirical correction (ABSPACK) includes:
- Absorption correction using spherical harmonics
- Frame scaling
;
_oxdiff_exptl_absorpt_empirical_full_max 1.130
_oxdiff_exptl_absorpt_empirical_full_min 0.804

loop_
_space_group_symop_operation_xyz
'x, y, z'
'-x+1/2, y, -z'
'x+1/2, y+1/2, z+1/2'
'-x+1, y+1/2, -z+1/2'
'-x, -y, -z'
'x-1/2, -y, z'
'-x+1/2, -y+1/2, -z+1/2'
'x, -y+1/2, z+1/2'

loop_
_atom_site_label
_atom_site_type_symbol
_atom_site_fract_x
_atom_site_fract_y
_atom_site_fract_z
_atom_site_U_iso_or_equiv
_atom_site_adp_type
_atom_site_occupancy
_atom_site_site_symmetry_order
_atom_site_calc_flag
_atom_site_refinement_flags_posn
_atom_site_refinement_flags_adp
_atom_site_refinement_flags_occupancy
_atom_site_disorder_assembly
_atom_site_disorder_group
O4 O 0.00155(8) 0.23283(15) 0.12202(5) 0.0576(4) Uani 1 1 d . . . . .
O5 O -0.15205(10) 0.2539(3) -0.00936(8) 0.1126(8) Uani 1 1 d . . . . .
O3 O 0.04386(9) 0.47329(17) 0.11632(7) 0.0818(5) Uani 1 1 d . . . . .
O2 O -0.40681(10) 0.19294(18) 0.17061(7) 0.0742(4) Uani 1 1 d . . . . .
O6 O -0.01679(8) 0.2724(2) 0.00662(5) 0.0680(4) Uani 1 1 d . . . . .
O1 O -0.17099(10) 0.6020(2) 0.23175(6) 0.0807(5) Uani 1 1 d . . . . .
C10 C -0.08686(9) 0.39494(19) 0.06558(6) 0.0423(4) Uani 1 1 d . . . . .
H10 H -0.089923 0.503285 0.054719 0.051 Uiso 1 1 calc R U . . .
C4 C -0.35479(13) 0.3865(3) 0.23114(7) 0.0610(5) Uani 1 1 d . . . . .
C15 C -0.19064(10) 0.64045(18) 0.11198(6) 0.0401(4) Uani 1 1 d . . . . .
C9 C -0.16203(10) 0.36333(19) 0.09086(7) 0.0433(4) Uani 1 1 d . . . . .
H9A H -0.212181 0.367290 0.064548 0.052 Uiso 1 1 calc R U . . .
H9B H -0.157408 0.260124 0.105384 0.052 Uiso 1 1 calc R U . . .
C2 C -0.22812(12) 0.5145(2) 0.21590(7) 0.0543(5) Uani 1 1 d . . . . .
C8 C -0.16940(10) 0.47911(18) 0.13354(6) 0.0403(4) Uani 1 1 d . . . . .
H8 H -0.115201 0.484770 0.156787 0.048 Uiso 1 1 calc R U . . .
C12 C 0.07546(13) 0.1985(3) 0.16022(9) 0.0715(6) Uani 1 1 d . . . . .
H12A H 0.123905 0.222432 0.146224 0.107 Uiso 1 1 calc R U . . .
H12B H 0.075919 0.090967 0.169022 0.107 Uiso 1 1 calc R U . . .
H12C H 0.075464 0.259412 0.190680 0.107 Uiso 1 1 calc R U . . .
C6 C -0.29245(11) 0.3274(2) 0.15183(7) 0.0479(4) Uani 1 1 d . . . . .
H6 H -0.294659 0.273597 0.121027 0.057 Uiso 1 1 calc R U . . .
C13 C -0.09036(11) 0.2977(2) 0.01741(7) 0.0490(4) Uani 1 1 d . . . . .
C17 C -0.15541(14) 0.9076(2) 0.10345(8) 0.0628(5) Uani 1 1 d . . . . .
H17 H -0.117578 0.988004 0.111467 0.075 Uiso 1 1 calc R U . . .
C19 C -0.28568(14) 0.8153(3) 0.05978(9) 0.0684(6) Uani 1 1 d . . . . .
H19 H -0.336738 0.833127 0.038299 0.082 Uiso 1 1 calc R U . . .
C18 C -0.23040(15) 0.9340(2) 0.07160(8) 0.0652(6) Uani 1 1 d . . . . .
H18 H -0.243632 1.031960 0.058099 0.078 Uiso 1 1 calc R U . . .
C3 C -0.29381(14) 0.4874(3) 0.24553(7) 0.0650(6) Uani 1 1 d . . . . .
H3 H -0.292776 0.543284 0.275801 0.078 Uiso 1 1 calc R U . . .
C7 C -0.42397(17) 0.3591(4) 0.26003(10) 0.0929(9) Uani 1 1 d . . . . .
H7A H -0.476036 0.384792 0.238245 0.139 Uiso 1 1 calc R U . . .
H7B H -0.415782 0.422603 0.290474 0.139 Uiso 1 1 calc R U . . .
H7C H -0.424347 0.252513 0.269871 0.139 Uiso 1 1 calc R U . . .
C1 C -0.23266(10) 0.43156(19) 0.16556(6) 0.0418(4) Uani 1 1 d . . . . .
C16 C -0.13553(12) 0.7619(2) 0.12381(7) 0.0522(4) Uani 1 1 d . . . . .
H16 H -0.084641 0.745591 0.145653 0.063 Uiso 1 1 calc R U . . .
C14 C -0.01407(16) 0.1858(3) -0.04003(8) 0.0786(7) Uani 1 1 d . . . . .
H14A H -0.037610 0.246641 -0.069689 0.118 Uiso 1 1 calc R U . . .
H14B H -0.045334 0.092229 -0.039943 0.118 Uiso 1 1 calc R U . . .
H14C H 0.042522 0.161244 -0.041407 0.118 Uiso 1 1 calc R U . . .
C11 C -0.00580(10) 0.37404(19) 0.10351(7) 0.0445(4) Uani 1 1 d . . . . .
C5 C -0.35526(11) 0.2941(2) 0.18360(7) 0.0537(5) Uani 1 1 d . . . . .
C20 C -0.26627(11) 0.6683(2) 0.07960(8) 0.0548(5) Uani 1 1 d . . . . .
H20 H -0.304195 0.588293 0.071094 0.066 Uiso 1 1 calc R U . . .

loop_
_atom_site_aniso_label
_atom_site_aniso_U_11
_atom_site_aniso_U_22
_atom_site_aniso_U_33
_atom_site_aniso_U_23
_atom_site_aniso_U_13
_atom_site_aniso_U_12
O4 0.0509(7) 0.0521(7) 0.0626(8) 0.0134(6) -0.0071(6) -0.0022(6)
O5 0.0541(9) 0.185(2) 0.0976(13) -0.0754(14) 0.0115(9) -0.0211(11)
O3 0.0532(8) 0.0573(9) 0.1202(14) -0.0005(9) -0.0209(8) -0.0139(7)
O2 0.0696(9) 0.0677(9) 0.0889(11) 0.0083(8) 0.0238(8) -0.0192(8)
O6 0.0499(8) 0.0968(11) 0.0575(8) -0.0129(8) 0.0110(6) 0.0081(7)
O1 0.0826(10) 0.1012(13) 0.0545(8) -0.0168(8) 0.0032(7) -0.0329(10)
C10 0.0364(8) 0.0357(8) 0.0528(9) 0.0019(7) 0.0038(7) 0.0005(6)
C4 0.0599(11) 0.0767(14) 0.0467(10) 0.0144(9) 0.0106(8) 0.0048(10)
C15 0.0408(8) 0.0370(8) 0.0436(8) 0.0008(6) 0.0107(6) 0.0027(6)
C9 0.0347(8) 0.0368(8) 0.0570(10) -0.0030(7) 0.0054(7) -0.0013(6)
C2 0.0581(11) 0.0599(11) 0.0409(9) 0.0038(8) -0.0005(8) -0.0033(9)
C8 0.0340(8) 0.0377(8) 0.0465(8) 0.0006(7) 0.0009(6) -0.0001(6)
C12 0.0546(12) 0.0837(15) 0.0689(13) 0.0198(12) -0.0065(10) 0.0110(11)
C6 0.0480(9) 0.0444(9) 0.0512(9) 0.0033(7) 0.0094(7) 0.0000(7)
C13 0.0407(9) 0.0542(10) 0.0505(9) 0.0006(8) 0.0043(7) -0.0005(7)
C17 0.0797(14) 0.0380(9) 0.0725(12) -0.0035(9) 0.0188(11) -0.0055(9)
C19 0.0619(12) 0.0643(13) 0.0744(13) 0.0199(11) 0.0012(10) 0.0150(10)
C18 0.0877(15) 0.0414(10) 0.0694(12) 0.0101(9) 0.0224(11) 0.0119(10)
C3 0.0705(13) 0.0834(15) 0.0410(9) -0.0010(9) 0.0101(9) 0.0014(11)
C7 0.0824(16) 0.131(3) 0.0713(15) 0.0058(16) 0.0312(13) -0.0097(17)
C1 0.0400(8) 0.0393(8) 0.0433(8) 0.0076(7) 0.0005(6) 0.0029(7)
C16 0.0538(10) 0.0406(9) 0.0608(11) -0.0040(8) 0.0073(8) -0.0028(8)
C14 0.0835(16) 0.1002(19) 0.0551(12) -0.0077(12) 0.0207(11) 0.0191(14)
C11 0.0360(8) 0.0426(9) 0.0535(9) -0.0033(7) 0.0051(7) -0.0014(7)
C5 0.0482(10) 0.0521(10) 0.0596(11) 0.0162(8) 0.0070(8) -0.0019(8)
C20 0.0465(10) 0.0500(10) 0.0648(11) 0.0108(9) 0.0024(8) -0.0001(8)

loop_
_atom_type_symbol
_atom_type_description
_atom_type_scat_dispersion_real
_atom_type_scat_dispersion_imag
_atom_type_scat_source
C C 0.0181 0.0091 'International Tables Vol C Tables 4.2.6.8 and 6.1.1.4'
H H 0.0000 0.0000 'International Tables Vol C Tables 4.2.6.8 and 6.1.1.4'
O O 0.0492 0.0322 'International Tables Vol C Tables 4.2.6.8 and 6.1.1.4'

loop_
_geom_angle_atom_site_label_1
_geom_angle_atom_site_label_2
_geom_angle_atom_site_label_3
_geom_angle
_geom_angle_site_symmetry_1
_geom_angle_site_symmetry_3
_geom_angle_publ_flag
C11 O4 C12 116.96(16) . . ?
C13 O6 C14 116.70(16) . . ?
C9 C10 H10 107.3 . . ?
C13 C10 H10 107.3 . . ?
C13 C10 C9 111.01(13) . . ?
C11 C10 H10 107.3 . . ?
C11 C10 C9 111.74(14) . . ?
C11 C10 C13 111.98(13) . . ?
C3 C4 C7 124.1(2) . . ?
C3 C4 C5 118.58(18) . . ?
C5 C4 C7 117.3(2) . . ?
C16 C15 C8 121.37(14) . . ?
C16 C15 C20 118.43(16) . . ?
C20 C15 C8 120.21(15) . . ?
C10 C9 H9A 109.1 . . ?
C10 C9 H9B 109.1 . . ?
H9A C9 H9B 107.8 . . ?
C8 C9 C10 112.61(13) . . ?
C8 C9 H9A 109.1 . . ?
C8 C9 H9B 109.1 . . ?
O1 C2 C3 120.96(18) . . ?
O1 C2 C1 120.57(18) . . ?
C3 C2 C1 118.47(17) . . ?
C15 C8 C9 111.89(13) . . ?
C15 C8 H8 107.6 . . ?
C9 C8 H8 107.6 . . ?
C1 C8 C15 108.95(13) . . ?
C1 C8 C9 112.91(13) . . ?
C1 C8 H8 107.6 . . ?
O4 C12 H12A 109.5 . . ?
O4 C12 H12B 109.5 . . ?
O4 C12 H12C 109.5 . . ?
H12A C12 H12B 109.5 . . ?
H12A C12 H12C 109.5 . . ?
H12B C12 H12C 109.5 . . ?
C1 C6 H6 118.8 . . ?
C1 C6 C5 122.48(17) . . ?
C5 C6 H6 118.8 . . ?
O5 C13 O6 122.48(18) . . ?
O5 C13 C10 124.79(17) . . ?
O6 C13 C10 112.65(15) . . ?
C18 C17 H17 119.8 . . ?
C18 C17 C16 120.42(19) . . ?
C16 C17 H17 119.8 . . ?
C18 C19 H19 119.7 . . ?
C18 C19 C20 120.61(19) . . ?
C20 C19 H19 119.7 . . ?
C17 C18 H18 120.2 . . ?
C19 C18 C17 119.57(18) . . ?
C19 C18 H18 120.2 . . ?
C4 C3 C2 122.98(19) . . ?
C4 C3 H3 118.5 . . ?
C2 C3 H3 118.5 . . ?
C4 C7 H7A 109.5 . . ?
C4 C7 H7B 109.5 . . ?
C4 C7 H7C 109.5 . . ?
H7A C7 H7B 109.5 . . ?
H7A C7 H7C 109.5 . . ?
H7B C7 H7C 109.5 . . ?
C2 C1 C8 116.01(14) . . ?
C6 C1 C2 118.42(16) . . ?
C6 C1 C8 125.53(15) . . ?
C15 C16 C17 120.68(18) . . ?
C15 C16 H16 119.7 . . ?
C17 C16 H16 119.7 . . ?
O6 C14 H14A 109.5 . . ?
O6 C14 H14B 109.5 . . ?
O6 C14 H14C 109.5 . . ?
H14A C14 H14B 109.5 . . ?
H14A C14 H14C 109.5 . . ?
H14B C14 H14C 109.5 . . ?
O4 C11 C10 111.28(14) . . ?
O3 C11 O4 123.99(16) . . ?
O3 C11 C10 124.69(16) . . ?
O2 C5 C4 121.06(18) . . ?
O2 C5 C6 120.21(19) . . ?
C6 C5 C4 118.73(17) . . ?
C15 C20 C19 120.29(18) . . ?
C15 C20 H20 119.9 . . ?
C19 C20 H20 119.9 . . ?

loop_
_geom_bond_atom_site_label_1
_geom_bond_atom_site_label_2
_geom_bond_distance
_geom_bond_site_symmetry_2
_geom_bond_publ_flag
O4 C12 1.451(2) . ?
O4 C11 1.314(2) . ?
O5 C13 1.181(2) . ?
O3 C11 1.189(2) . ?
O2 C5 1.221(2) . ?
O6 C13 1.310(2) . ?
O6 C14 1.447(3) . ?
O1 C2 1.216(2) . ?
C10 H10 0.9800 . ?
C10 C9 1.533(2) . ?
C10 C13 1.514(2) . ?
C10 C11 1.514(2) . ?
C4 C3 1.328(3) . ?
C4 C7 1.500(3) . ?
C4 C5 1.484(3) . ?
C15 C8 1.524(2) . ?
C15 C16 1.384(2) . ?
C15 C20 1.386(2) . ?
C9 H9A 0.9700 . ?
C9 H9B 0.9700 . ?
C9 C8 1.528(2) . ?
C2 C3 1.465(3) . ?
C2 C1 1.497(3) . ?
C8 H8 0.9800 . ?
C8 C1 1.513(2) . ?
C12 H12A 0.9600 . ?
C12 H12B 0.9600 . ?
C12 H12C 0.9600 . ?
C6 H6 0.9300 . ?
C6 C1 1.331(2) . ?
C6 C5 1.474(3) . ?
C17 H17 0.9300 . ?
C17 C18 1.370(3) . ?
C17 C16 1.386(3) . ?
C19 H19 0.9300 . ?
C19 C18 1.367(3) . ?
C19 C20 1.391(3) . ?
C18 H18 0.9300 . ?
C3 H3 0.9300 . ?
C7 H7A 0.9600 . ?
C7 H7B 0.9600 . ?
C7 H7C 0.9600 . ?
C16 H16 0.9300 . ?
C14 H14A 0.9600 . ?
C14 H14B 0.9600 . ?
C14 H14C 0.9600 . ?
C20 H20 0.9300 . ?

loop_
_geom_torsion_atom_site_label_1
_geom_torsion_atom_site_label_2
_geom_torsion_atom_site_label_3
_geom_torsion_atom_site_label_4
_geom_torsion
_geom_torsion_site_symmetry_1
_geom_torsion_site_symmetry_2
_geom_torsion_site_symmetry_3
_geom_torsion_site_symmetry_4
_geom_torsion_publ_flag
O1 C2 C3 C4 -176.2(2) . . . . ?
O1 C2 C1 C8 -7.6(3) . . . . ?
O1 C2 C1 C6 174.52(19) . . . . ?
C10 C9 C8 C15 67.84(17) . . . . ?
C10 C9 C8 C1 -168.80(13) . . . . ?
C15 C8 C1 C2 -70.48(17) . . . . ?
C15 C8 C1 C6 107.20(18) . . . . ?
C9 C10 C13 O5 28.8(3) . . . . ?
C9 C10 C13 O6 -154.31(15) . . . . ?
C9 C10 C11 O4 59.67(19) . . . . ?
C9 C10 C11 O3 -118.1(2) . . . . ?
C9 C8 C1 C2 164.54(14) . . . . ?
C9 C8 C1 C6 -17.8(2) . . . . ?
C8 C15 C16 C17 179.31(17) . . . . ?
C8 C15 C20 C19 -179.84(18) . . . . ?
C12 O4 C11 O3 -0.3(3) . . . . ?
C12 O4 C11 C10 -178.05(16) . . . . ?
C13 C10 C9 C8 -169.50(13) . . . . ?
C13 C10 C11 O4 -65.58(19) . . . . ?
C13 C10 C11 O3 116.6(2) . . . . ?
C18 C17 C16 C15 0.6(3) . . . . ?
C18 C19 C20 C15 0.5(3) . . . . ?
C3 C4 C5 O2 175.2(2) . . . . ?
C3 C4 C5 C6 -5.3(3) . . . . ?
C3 C2 C1 C8 172.57(16) . . . . ?
C3 C2 C1 C6 -5.3(3) . . . . ?
C7 C4 C3 C2 -178.5(2) . . . . ?
C7 C4 C5 O2 -4.7(3) . . . . ?
C7 C4 C5 C6 174.80(19) . . . . ?
C1 C2 C3 C4 3.6(3) . . . . ?
C1 C6 C5 O2 -176.85(18) . . . . ?
C1 C6 C5 C4 3.6(3) . . . . ?
C16 C15 C8 C9 -114.70(17) . . . . ?
C16 C15 C8 C1 119.73(17) . . . . ?
C16 C15 C20 C19 -0.1(3) . . . . ?
C16 C17 C18 C19 -0.2(3) . . . . ?
C14 O6 C13 O5 -0.5(3) . . . . ?
C14 O6 C13 C10 -177.48(18) . . . . ?
C11 C10 C9 C8 64.71(18) . . . . ?
C11 C10 C13 O5 154.4(2) . . . . ?
C11 C10 C13 O6 -28.6(2) . . . . ?
C5 C4 C3 C2 1.6(3) . . . . ?
C5 C6 C1 C2 1.7(3) . . . . ?
C5 C6 C1 C8 -175.98(15) . . . . ?
C20 C15 C8 C9 65.0(2) . . . . ?
C20 C15 C8 C1 -60.5(2) . . . . ?
C20 C15 C16 C17 -0.4(3) . . . . ?
C20 C19 C18 C17 -0.3(3) . . . . ?
